data_1574357
loop_
_publ_author_name
'Shukla, Rahul'
'Aubert, Emmanuel'
'Brezgunova, Mariya'
'Leb&#xe8;gue, S&#xe9;bastien'
'Fourmigu&#xe9;, Marc'
'Espinosa, Enrique'

_publ_section_title
;
 The origin of synthons and supramolecular motifs: beyond atoms and
 functional groups.
;
_journal_coeditor_code PEN5012
_journal_issue 3
_journal_name_full IUCrJ
_journal_paper_doi 10.1107/S2052252525001447
_journal_volume 12
_journal_year 2025
_chemical_formula_moiety 'C3 H I O S2'
_chemical_formula_sum 'C3 H I O S2'
_chemical_formula_weight 244.06
_space_group_crystal_system triclinic
_space_group_IT_number 1
_space_group_name_Hall 'P 1'
_space_group_name_H-M_alt 'P 1'
_atom_sites_solution_hydrogens geom
_audit_creation_method SHELXL-2014
_cell_angle_alpha 103.946(2)
_cell_angle_beta 91.017(2)
_cell_angle_gamma 91.983(2)
_cell_formula_units_Z 1
_cell_length_a 4.09358(10)
_cell_length_b 5.63601(16)
_cell_length_c 6.64675(17)
_cell_measurement_reflns_used 1403
_cell_measurement_temperature 100(2)
_cell_measurement_theta_max 17.85
_cell_measurement_theta_min 1.77
_cell_volume 148.687(7)
_computing_structure_refinement 'SHELXL-2014 (Sheldrick, 2014)'
_diffrn_ambient_temperature 100(2)
_diffrn_measured_fraction_theta_full 1.000
_diffrn_measured_fraction_theta_max 0.976
_diffrn_measurement_device_type 'Enraf-Nonius diffractometer'
_diffrn_radiation_type MoK\a
_diffrn_radiation_wavelength 0.71073
_diffrn_reflns_av_R_equivalents 0.082
_diffrn_reflns_av_unetI/netI 0.0519
_diffrn_reflns_Laue_measured_fraction_full 1.000
_diffrn_reflns_Laue_measured_fraction_max 0.976
_diffrn_reflns_limit_h_max 10
_diffrn_reflns_limit_h_min -10
_diffrn_reflns_limit_k_max 14
_diffrn_reflns_limit_k_min -14
_diffrn_reflns_limit_l_max 17
_diffrn_reflns_limit_l_min -16
_diffrn_reflns_number 66473
_diffrn_reflns_point_group_measured_fraction_full 1.000
_diffrn_reflns_point_group_measured_fraction_max 0.953
_diffrn_reflns_theta_full 25.242
_diffrn_reflns_theta_max 65.780
_diffrn_reflns_theta_min 3.159
_exptl_absorpt_coefficient_mu 5.960
_exptl_absorpt_correction_type analytical
_exptl_absorpt_process_details '[Sheldrick, G.M. (2014). SADABS Bruker AXS Inc., Madison, Wisconsin, USA]'
_exptl_crystal_colour colorless
_exptl_crystal_density_diffrn 2.726
_exptl_crystal_density_method 'not measured'
_exptl_crystal_description block
_exptl_crystal_F_000 112
_exptl_crystal_size_max 0.11
_exptl_crystal_size_mid 0.06
_exptl_crystal_size_min 0.03
_exptl_transmission_factor_max 0.88
_exptl_transmission_factor_min 0.65
_refine_diff_density_max 2.418
_refine_diff_density_min -3.201
_refine_diff_density_rms 0.282
_refine_ls_abs_structure_details
;
 Flack x determined using 3669 quotients [(I+)-(I-)]/[(I+)+(I-)]
 (Parsons, Flack and Wagner, Acta Cryst. B69 (2013) 249-259).
;
_refine_ls_abs_structure_Flack -0.034(11)
_refine_ls_extinction_coef 0.149(6)
_refine_ls_extinction_expression Fc^*^=kFc[1+0.001xFc^2^\l^3^/sin(2\q)]^-1/4^
_refine_ls_extinction_method SHELXL
_refine_ls_goodness_of_fit_ref 1.137
_refine_ls_hydrogen_treatment constr
_refine_ls_matrix_type full
_refine_ls_number_parameters 65
_refine_ls_number_reflns 10013
_refine_ls_number_restraints 3
_refine_ls_restrained_S_all 1.137
_refine_ls_R_factor_all 0.0484
_refine_ls_R_factor_gt 0.0353
_refine_ls_shift/su_max 0.000
_refine_ls_shift/su_mean 0.000
_refine_ls_structure_factor_coef Fsqd
_refine_ls_weighting_details 'w=1/[\s^2^(Fo^2^)+0.1370P] where P=(Fo^2^+2Fc^2^)/3'
_refine_ls_weighting_scheme calc
_refine_ls_wR_factor_gt 0.0680
_refine_ls_wR_factor_ref 0.0793
_reflns_Friedel_coverage 0.953
_reflns_Friedel_fraction_full 1.000
_reflns_Friedel_fraction_max 0.930
_reflns_number_gt 8709
_reflns_number_total 10013
_reflns_threshold_expression 'I > 2\s(I)'
_cod_data_source_file pen5012.cif
_cod_data_source_block I
_cod_database_code 1574357
_shelx_space_group_comment
;
The symmetry employed for this shelxl refinement is uniquely defined
by the following loop, which should always be used as a source of
symmetry information in preference to the above space-group names.
They are only intended as comments.
;
_shelxl_version_number 2014-3

loop_
_space_group_symop_operation_xyz
'x, y, z'

loop_
_atom_site_label
_atom_site_type_symbol
_atom_site_fract_x
_atom_site_fract_y
_atom_site_fract_z
_atom_site_U_iso_or_equiv
_atom_site_adp_type
_atom_site_occupancy
_atom_site_site_symmetry_order
_atom_site_calc_flag
_atom_site_refinement_flags_posn
_atom_site_refinement_flags_adp
_atom_site_refinement_flags_occupancy
_atom_site_disorder_assembly
_atom_site_disorder_group
I1 I -0.14030(2) 0.03280(2) -0.07300(2) 0.01392(3) Uani 1 1 d . . . . .
S1 S 0.27413(18) 0.52300(13) 0.18084(10) 0.01393(10) Uani 1 1 d . . . . .
S2 S 0.2680(2) 0.40676(14) 0.58866(11) 0.01562(10) Uani 1 1 d . . . . .
O1 O 0.5754(7) 0.7961(5) 0.5163(4) 0.0202(4) Uani 1 1 d . . . . .
C2 C 0.0697(7) 0.1986(5) 0.3844(4) 0.0147(3) Uani 1 1 d . . . . .
H2 H -0.0370 0.0535 0.4036 0.018 Uiso 1 1 calc R U . . .
C3 C 0.0737(6) 0.2517(5) 0.1973(4) 0.0125(3) Uani 1 1 d . . . . .
C1 C 0.4070(6) 0.6117(5) 0.4437(4) 0.0137(3) Uani 1 1 d . . . . .

loop_
_atom_site_aniso_label
_atom_site_aniso_U_11
_atom_site_aniso_U_22
_atom_site_aniso_U_33
_atom_site_aniso_U_23
_atom_site_aniso_U_13
_atom_site_aniso_U_12
I1 0.01271(4) 0.01446(5) 0.01236(4) -0.00045(3) -0.00251(3) -0.00292(3)
S1 0.0179(2) 0.0131(2) 0.01009(19) 0.00234(16) -0.00256(17) -0.00416(17)
S2 0.0208(3) 0.0159(2) 0.00957(19) 0.00288(17) -0.00250(18) -0.0047(2)
O1 0.0254(10) 0.0178(8) 0.0151(7) 0.0014(6) -0.0040(7) -0.0101(7)
C2 0.0176(8) 0.0139(8) 0.0121(7) 0.0026(6) -0.0005(6) -0.0037(7)
C3 0.0129(7) 0.0117(7) 0.0117(7) 0.0010(6) -0.0010(5) -0.0024(5)
C1 0.0154(8) 0.0130(7) 0.0115(7) 0.0013(6) -0.0027(6) -0.0032(6)

loop_
_atom_type_symbol
_atom_type_description
_atom_type_scat_dispersion_real
_atom_type_scat_dispersion_imag
_atom_type_scat_source
C C 0.0033 0.0016 'International Tables Vol C Tables 4.2.6.8 and 6.1.1.4'
H H 0.0000 0.0000 'International Tables Vol C Tables 4.2.6.8 and 6.1.1.4'
O O 0.0106 0.0060 'International Tables Vol C Tables 4.2.6.8 and 6.1.1.4'
S S 0.1246 0.1234 'International Tables Vol C Tables 4.2.6.8 and 6.1.1.4'
I I -0.4742 1.8119 'International Tables Vol C Tables 4.2.6.8 and 6.1.1.4'

loop_
_geom_angle_atom_site_label_1
_geom_angle_atom_site_label_2
_geom_angle_atom_site_label_3
_geom_angle
_geom_angle_site_symmetry_1
_geom_angle_site_symmetry_3
_geom_angle_publ_flag
C3 S1 C1 96.01(13) . . ?
C2 S2 C1 96.55(13) . . ?
C3 C2 S2 117.0(2) . . ?
C2 C3 S1 117.52(18) . . ?
C2 C3 I1 124.87(19) . . ?
S1 C3 I1 117.61(15) . . ?
O1 C1 S2 123.8(2) . . ?
O1 C1 S1 123.4(2) . . ?
S2 C1 S1 112.83(13) . . ?

loop_
_geom_bond_atom_site_label_1
_geom_bond_atom_site_label_2
_geom_bond_distance
_geom_bond_site_symmetry_2
_geom_bond_publ_flag
I1 C3 2.078(2) . ?
S1 C3 1.738(3) . ?
S1 C1 1.767(2) . ?
S2 C2 1.734(3) . ?
S2 C1 1.760(3) . ?
O1 C1 1.219(3) . ?
C2 C3 1.348(4) . ?
